data_7129971
loop_
_publ_author_name
'Barrios, Leon\'i A.'
'Diego, Rosa'
'Darawsheh, Mohanad'
'Mart\'inez, Jes\'us I.'
'Roubeau, Oliver'
'Arom\'i, Guillem'

_publ_section_title
;
 A ferric guest inside a spin crossover ferrous helicate
;
_journal_name_full 'Chemical Communications'
_journal_paper_doi 10.1039/D2CC00928E
_journal_year 2022
_chemical_formula_moiety 'C84 H60 Fe2 N18, C6 Fe O12, B F4, 3(C H4 O), 4.75(H2 O)'
_chemical_formula_sum 'C93 H81.5 B F4 Fe3 N18 O19.75'
_chemical_formula_weight 2021.62
_space_group_crystal_system monoclinic
_space_group_IT_number 14
_space_group_name_Hall '-P 2yn'
_space_group_name_H-M_alt 'P 1 21/n 1'
_atom_sites_solution_hydrogens mixed
_audit_creation_method SHELXL-2017/1
_audit_update_record
;
2021-11-12 deposited with the CCDC.	2022-03-31 downloaded from the CCDC.
;
_cell_angle_alpha 90
_cell_angle_beta 109.976(3)
_cell_angle_gamma 90
_cell_formula_units_Z 4
_cell_length_a 20.122(8)
_cell_length_b 16.557(6)
_cell_length_c 28.572(12)
_cell_measurement_reflns_used 9046
_cell_measurement_temperature 280(2)
_cell_measurement_theta_max 22.63
_cell_measurement_theta_min 2.21
_cell_volume 8946(6)
_computing_cell_refinement 'Bruker SAINT'
_computing_data_collection 'Bruker APEX 3'
_computing_data_reduction 'Bruker SAINT'
_computing_structure_refinement 'SHELXL-2017/1 (Sheldrick, 2015)'
_computing_structure_solution 'SHELXT 2014/5 (Sheldrick, 2015)'
_diffrn_ambient_temperature 280(2)
_diffrn_measured_fraction_theta_full 0.991
_diffrn_measured_fraction_theta_max 0.991
_diffrn_measurement_device_type 'Bruker D8 with PHOTON II detector'
_diffrn_measurement_method 'shutterless /f and /w scans'
_diffrn_radiation_monochromator 'silicon 111'
_diffrn_radiation_source 'Advanced Light Source station 12.2.1'
_diffrn_radiation_type synchrotron
_diffrn_radiation_wavelength 0.7288
_diffrn_reflns_av_R_equivalents 0.1012
_diffrn_reflns_av_unetI/netI 0.0504
_diffrn_reflns_Laue_measured_fraction_full 0.991
_diffrn_reflns_Laue_measured_fraction_max 0.991
_diffrn_reflns_limit_h_max 21
_diffrn_reflns_limit_h_min -21
_diffrn_reflns_limit_k_max 17
_diffrn_reflns_limit_k_min -17
_diffrn_reflns_limit_l_max 30
_diffrn_reflns_limit_l_min -30
_diffrn_reflns_number 158661
_diffrn_reflns_point_group_measured_fraction_full 0.991
_diffrn_reflns_point_group_measured_fraction_max 0.991
_diffrn_reflns_theta_full 22.555
_diffrn_reflns_theta_max 22.555
_diffrn_reflns_theta_min 1.482
_exptl_absorpt_coefficient_mu 0.608
_exptl_absorpt_correction_T_max 0.745
_exptl_absorpt_correction_T_min 0.627
_exptl_absorpt_correction_type multi-scan
_exptl_absorpt_process_details 'SADABS-2016/2 - Bruker AXS'
_exptl_crystal_colour red
_exptl_crystal_density_diffrn 1.501
_exptl_crystal_description block
_exptl_crystal_F_000 4170
_exptl_crystal_size_max 0.140
_exptl_crystal_size_mid 0.120
_exptl_crystal_size_min 0.040
_refine_diff_density_max 0.813
_refine_diff_density_min -1.290
_refine_diff_density_rms 0.222
_refine_ls_extinction_method none
_refine_ls_goodness_of_fit_ref 1.058
_refine_ls_hydrogen_treatment constr
_refine_ls_matrix_type full
_refine_ls_number_parameters 1178
_refine_ls_number_reflns 10834
_refine_ls_number_restraints 228
_refine_ls_restrained_S_all 1.072
_refine_ls_R_factor_all 0.1359
_refine_ls_R_factor_gt 0.1234
_refine_ls_shift/su_max 0.002
_refine_ls_shift/su_mean 0.000
_refine_ls_structure_factor_coef Fsqd
_refine_ls_weighting_details 'w=1/[\s^2^(Fo^2^)+(0.2798P)^2^+6.6900P] where P=(Fo^2^+2Fc^2^)/3'
_refine_ls_weighting_scheme calc
_refine_ls_wR_factor_gt 0.3373
_refine_ls_wR_factor_ref 0.3599
_reflns_Friedel_coverage 0.000
_reflns_number_gt 8444
_reflns_number_total 10834
_reflns_threshold_expression 'I > 2\s(I)'
_cod_data_source_file d2cc00928e3.cif
_cod_data_source_block lp11_280K_sq
_cod_original_sg_symbol_H-M 'P 21/n'
_cod_original_formula_sum 'C93 H81.50 B F4 Fe3 N18 O19.75'
_cod_database_code 7129971
_shelx_shelxl_version_number 2017/1
_shelx_space_group_comment
;
The symmetry employed for this shelxl refinement is uniquely defined
by the following loop, which should always be used as a source of
symmetry information in preference to the above space-group names.
They are only intended as comments.
;
_shelx_estimated_absorpt_t_min 0.920
_shelx_estimated_absorpt_t_max 0.976
_platon_squeeze_void_probe_radius 1.20

loop_
_space_group_symop_operation_xyz
'x, y, z'
'-x+1/2, y+1/2, -z+1/2'
'-x, -y, -z'
'x-1/2, -y-1/2, z-1/2'

loop_
_atom_site_label
_atom_site_type_symbol
_atom_site_fract_x
_atom_site_fract_y
_atom_site_fract_z
_atom_site_U_iso_or_equiv
_atom_site_adp_type
_atom_site_occupancy
_atom_site_site_symmetry_order
_atom_site_calc_flag
_atom_site_refinement_flags_posn
_atom_site_refinement_flags_adp
_atom_site_refinement_flags_occupancy
_atom_site_disorder_assembly
_atom_site_disorder_group
Fe1 Fe 0.34263(5) 0.25622(6) 0.37962(3) 0.0729(4) Uani 1 1 d . . . . .
Fe2 Fe 0.36251(6) 0.28308(9) 0.75957(4) 0.0975(5) Uani 1 1 d . . . . .
N1 N 0.2550(4) 0.2235(3) 0.3245(2) 0.0820(16) Uani 1 1 d . . . . .
N2 N 0.2741(3) 0.3230(3) 0.39593(18) 0.0720(14) Uani 1 1 d . . . . .
N3 N 0.2756(3) 0.3864(4) 0.4256(2) 0.0777(15) Uani 1 1 d . . . . .
H3 H 0.313475 0.404446 0.447662 0.093 Uiso 1 1 calc R U . . .
N4 N 0.3534(3) 0.4299(4) 0.6834(2) 0.0910(18) Uani 1 1 d . . . . .
H4 H 0.320488 0.411131 0.657823 0.109 Uiso 1 1 calc R U . . .
N5 N 0.3857(3) 0.3860(5) 0.7244(2) 0.0932(19) Uani 1 1 d . . . . .
N6 N 0.4550(4) 0.3353(6) 0.8169(2) 0.107(2) Uani 1 1 d . . . . .
N7 N 0.3675(3) 0.3457(3) 0.34241(19) 0.0776(15) Uani 1 1 d . . . . .
N8 N 0.4276(3) 0.2955(3) 0.43230(18) 0.0712(14) Uani 1 1 d . . . . .
N9 N 0.4710(3) 0.2670(3) 0.47685(19) 0.0714(14) Uani 1 1 d . . . . .
H9 H 0.458865 0.231474 0.494355 0.086 Uiso 1 1 calc R U . . .
N10 N 0.4686(3) 0.1953(4) 0.7136(2) 0.0813(15) Uani 1 1 d . . . . .
H10 H 0.470749 0.232348 0.693053 0.098 Uiso 1 1 calc R U . . .
N11 N 0.4236(3) 0.1961(5) 0.7385(2) 0.0899(17) Uani 1 1 d . . . . .
N12 N 0.3608(5) 0.1778(8) 0.8057(3) 0.136(3) Uani 1 1 d . . . . .
N13 N 0.4054(3) 0.1803(4) 0.3599(2) 0.0817(16) Uani 1 1 d . . . . .
N14 N 0.3323(3) 0.1595(3) 0.41759(19) 0.0736(14) Uani 1 1 d . . . . .
N15 N 0.2877(3) 0.1338(3) 0.43987(18) 0.0775(15) Uani 1 1 d . . . . .
H15 H 0.259028 0.164685 0.448035 0.093 Uiso 1 1 calc R U . . .
N16 N 0.2449(3) 0.1980(4) 0.6672(2) 0.0929(18) Uani 1 1 d . . . . .
H16 H 0.272491 0.174079 0.654253 0.112 Uiso 1 1 calc R U . . .
N17 N 0.2666(4) 0.2531(5) 0.7037(2) 0.0965(19) Uani 1 1 d . . . . .
N18 N 0.2849(4) 0.3490(6) 0.7821(3) 0.118(3) Uani 1 1 d . . . . .
C1 C 0.2503(5) 0.1727(4) 0.2863(3) 0.094(2) Uani 1 1 d . . . . .
H1A H 0.291538 0.151813 0.283241 0.113 Uiso 1 1 calc R U . . .
C2 C 0.1854(6) 0.1511(6) 0.2515(3) 0.114(3) Uani 1 1 d . . . . .
H2A H 0.183341 0.118125 0.224714 0.137 Uiso 1 1 calc R U . . .
C3 C 0.1233(5) 0.1795(5) 0.2574(3) 0.105(3) Uani 1 1 d . . . . .
H3A H 0.079316 0.163251 0.235683 0.127 Uiso 1 1 calc R U . . .
C4 C 0.1283(4) 0.2314(5) 0.2953(3) 0.092(2) Uani 1 1 d . . . . .
H4A H 0.087530 0.251848 0.299284 0.110 Uiso 1 1 calc R U . . .
C5 C 0.1948(4) 0.2540(4) 0.3282(3) 0.0764(18) Uani 1 1 d . . . . .
C6 C 0.2061(3) 0.3141(4) 0.3672(2) 0.0740(17) Uani 1 1 d . . . . .
C7 C 0.1641(4) 0.3724(5) 0.3788(3) 0.0813(19) Uani 1 1 d . . . . .
H7A H 0.115476 0.379001 0.364140 0.098 Uiso 1 1 calc R U . . .
C8 C 0.2102(3) 0.4186(4) 0.4167(2) 0.0758(17) Uani 1 1 d . . . . .
C9 C 0.1976(4) 0.4884(5) 0.4427(3) 0.0823(19) Uani 1 1 d . . . . .
C10 C 0.1364(4) 0.5374(6) 0.4192(3) 0.101(2) Uani 1 1 d . . . . .
H10A H 0.104650 0.523759 0.387967 0.121 Uiso 1 1 calc R U . . .
C11 C 0.1256(5) 0.6061(6) 0.4442(4) 0.113(3) Uani 1 1 d . . . . .
H11A H 0.086198 0.638212 0.428897 0.136 Uiso 1 1 calc R U . . .
C12 C 0.1701(5) 0.6275(6) 0.4897(3) 0.100(2) Uani 1 1 d . . . . .
H12A H 0.160618 0.673027 0.505371 0.120 Uiso 1 1 calc R U . . .
C13 C 0.2306(4) 0.5813(5) 0.5133(3) 0.0847(19) Uani 1 1 d . . . . .
C14 C 0.2422(4) 0.5121(4) 0.4892(3) 0.0780(18) Uani 1 1 d . . . . .
H14A H 0.281732 0.480534 0.505150 0.094 Uiso 1 1 calc R U . . .
C15 C 0.2809(5) 0.6058(5) 0.5626(3) 0.093(2) Uani 1 1 d . . . . .
C16 C 0.3007(6) 0.6862(5) 0.5758(4) 0.107(3) Uani 1 1 d . . . . .
H16A H 0.282726 0.725803 0.551724 0.129 Uiso 1 1 calc R U . . .
C17 C 0.3436(7) 0.7096(7) 0.6206(5) 0.128(3) Uani 1 1 d . . . . .
H17A H 0.354936 0.763813 0.627325 0.153 Uiso 1 1 calc R U . . .
C18 C 0.3710(6) 0.6511(7) 0.6571(4) 0.120(3) Uani 1 1 d . . . . .
H18A H 0.401136 0.666385 0.688460 0.144 Uiso 1 1 calc R U . . .
C19 C 0.3535(4) 0.5689(5) 0.6470(3) 0.094(2) Uani 1 1 d . . . . .
C20 C 0.3095(4) 0.5488(5) 0.5989(3) 0.088(2) Uani 1 1 d . . . . .
H20A H 0.299167 0.494629 0.591063 0.105 Uiso 1 1 calc R U . . .
C21 C 0.3783(4) 0.5080(6) 0.6864(3) 0.095(2) Uani 1 1 d . . . . .
C22 C 0.4297(4) 0.5117(7) 0.7340(3) 0.102(3) Uani 1 1 d . . . . .
H22A H 0.456618 0.556821 0.748182 0.123 Uiso 1 1 calc R U . . .
C23 C 0.4334(4) 0.4404(6) 0.7551(3) 0.092(2) Uani 1 1 d . . . . .
C24 C 0.4772(4) 0.4051(7) 0.8040(3) 0.106(3) Uani 1 1 d . . . . .
C25 C 0.5384(5) 0.4421(8) 0.8342(3) 0.121(3) Uani 1 1 d . . . . .
H25A H 0.552455 0.490445 0.823821 0.145 Uiso 1 1 calc R U . . .
C26 C 0.5772(6) 0.4111(10) 0.8768(4) 0.133(4) Uani 1 1 d . . . . .
H26A H 0.617627 0.437655 0.896764 0.160 Uiso 1 1 calc R U . . .
C27 C 0.5575(6) 0.3385(11) 0.8918(4) 0.148(5) Uani 1 1 d . . . . .
H27A H 0.585062 0.315237 0.921765 0.178 Uiso 1 1 calc R U . . .
C28 C 0.4946(6) 0.2993(9) 0.8610(4) 0.133(4) Uani 1 1 d . . . . .
H28A H 0.480548 0.250380 0.870611 0.160 Uiso 1 1 calc R U . . .
C29 C 0.3318(4) 0.3710(5) 0.2955(3) 0.091(2) Uani 1 1 d . . . . .
H29A H 0.287694 0.348705 0.278500 0.109 Uiso 1 1 calc R U . . .
C30 C 0.3582(5) 0.4282(5) 0.2724(3) 0.098(2) Uani 1 1 d . . . . .
H30A H 0.332283 0.443208 0.239949 0.118 Uiso 1 1 calc R U . . .
C31 C 0.4218(5) 0.4637(5) 0.2959(3) 0.095(2) Uani 1 1 d . . . . .
H31A H 0.439438 0.503162 0.280159 0.114 Uiso 1 1 calc R U . . .
C32 C 0.4600(4) 0.4389(5) 0.3449(3) 0.087(2) Uani 1 1 d . . . . .
H32A H 0.503599 0.461978 0.362164 0.105 Uiso 1 1 calc R U . . .
C33 C 0.4322(4) 0.3801(4) 0.3669(2) 0.0744(17) Uani 1 1 d . . . . .
C34 C 0.4671(4) 0.3472(4) 0.4168(2) 0.0736(17) Uani 1 1 d . . . . .
C35 C 0.5337(4) 0.3532(4) 0.4520(2) 0.0785(18) Uani 1 1 d . . . . .
H35A H 0.570378 0.385990 0.450473 0.094 Uiso 1 1 calc R U . . .
C36 C 0.5352(3) 0.3010(4) 0.4901(2) 0.0714(16) Uani 1 1 d . . . . .
C37 C 0.5946(3) 0.2812(4) 0.5357(3) 0.0768(17) Uani 1 1 d . . . . .
C38 C 0.6608(4) 0.3135(6) 0.5427(3) 0.096(2) Uani 1 1 d . . . . .
H38A H 0.666618 0.349114 0.519246 0.115 Uiso 1 1 calc R U . . .
C39 C 0.7182(4) 0.2938(6) 0.5840(3) 0.106(3) Uani 1 1 d . . . . .
H39A H 0.762123 0.316635 0.588266 0.127 Uiso 1 1 calc R U . . .
C40 C 0.7110(4) 0.2403(5) 0.6190(3) 0.094(2) Uani 1 1 d . . . . .
H40A H 0.750396 0.225848 0.646062 0.113 Uiso 1 1 calc R U . . .
C41 C 0.6445(4) 0.2074(4) 0.6140(2) 0.0764(18) Uani 1 1 d . . . . .
C42 C 0.5874(3) 0.2277(4) 0.5718(2) 0.0735(17) Uani 1 1 d . . . . .
H42A H 0.543344 0.205316 0.567513 0.088 Uiso 1 1 calc R U . . .
C43 C 0.6353(4) 0.1548(4) 0.6528(2) 0.0799(18) Uani 1 1 d . . . . .
C44 C 0.6858(4) 0.0959(5) 0.6763(3) 0.095(2) Uani 1 1 d . . . . .
H44A H 0.725939 0.089672 0.667474 0.114 Uiso 1 1 calc R U . . .
C45 C 0.6759(5) 0.0467(5) 0.7130(3) 0.103(2) Uani 1 1 d . . . . .
H45A H 0.708398 0.005942 0.727084 0.124 Uiso 1 1 calc R U . . .
C46 C 0.6196(5) 0.0572(5) 0.7285(3) 0.098(2) Uani 1 1 d . . . . .
H46A H 0.615295 0.025399 0.754158 0.118 Uiso 1 1 calc R U . . .
C47 C 0.5684(4) 0.1150(4) 0.7062(2) 0.0798(18) Uani 1 1 d . . . . .
C48 C 0.5782(4) 0.1635(4) 0.6681(2) 0.0741(17) Uani 1 1 d . . . . .
H48A H 0.544652 0.202764 0.653061 0.089 Uiso 1 1 calc R U . . .
C49 C 0.5115(4) 0.1280(5) 0.7247(3) 0.084(2) Uani 1 1 d . . . . .
C50 C 0.4910(5) 0.0842(5) 0.7584(3) 0.101(3) Uani 1 1 d . . . . .
H50A H 0.509367 0.035039 0.772704 0.121 Uiso 1 1 calc R U . . .
C51 C 0.4378(5) 0.1279(6) 0.7666(3) 0.098(2) Uani 1 1 d . . . . .
C52 C 0.4004(6) 0.1144(8) 0.8008(3) 0.121(3) Uani 1 1 d . . . . .
C53 C 0.4073(8) 0.0410(10) 0.8273(4) 0.160(5) Uani 1 1 d . . . . .
H53A H 0.435850 -0.000583 0.823071 0.192 Uiso 1 1 calc R U . . .
C54 C 0.3696(15) 0.0333(17) 0.8601(8) 0.231(11) Uani 1 1 d . . . . .
H54A H 0.369815 -0.013537 0.878102 0.277 Uiso 1 1 calc R U . . .
C55 C 0.3320(13) 0.1013(19) 0.8632(9) 0.223(11) Uani 1 1 d . . . . .
H55A H 0.306948 0.098328 0.885155 0.267 Uiso 1 1 calc R U . . .
C56 C 0.3271(9) 0.1726(13) 0.8382(5) 0.192(7) Uani 1 1 d . . . . .
H56A H 0.301098 0.215791 0.843672 0.231 Uiso 1 1 calc R U . . .
C57 C 0.4445(5) 0.1955(5) 0.3300(3) 0.095(2) Uani 1 1 d . . . . .
H57A H 0.439122 0.244611 0.313302 0.115 Uiso 1 1 calc R U . . .
C58 C 0.4909(5) 0.1406(6) 0.3244(3) 0.103(2) Uani 1 1 d . . . . .
H58A H 0.516029 0.152251 0.303276 0.124 Uiso 1 1 calc R U . . .
C59 C 0.5017(5) 0.0687(7) 0.3489(5) 0.124(3) Uani 1 1 d . . . . .
H59A H 0.535329 0.032401 0.345920 0.148 Uiso 1 1 calc R U . . .
C60 C 0.4608(5) 0.0504(6) 0.3790(4) 0.112(3) Uani 1 1 d . . . . .
H60A H 0.465341 0.001035 0.395330 0.134 Uiso 1 1 calc R U . . .
C61 C 0.4146(4) 0.1070(5) 0.3833(3) 0.085(2) Uani 1 1 d . . . . .
C62 C 0.3667(4) 0.0938(4) 0.4106(2) 0.0793(19) Uani 1 1 d . . . . .
C63 C 0.3435(5) 0.0265(5) 0.4304(3) 0.096(2) Uani 1 1 d . . . . .
H63A H 0.359868 -0.026230 0.431186 0.115 Uiso 1 1 calc R U . . .
C64 C 0.2932(4) 0.0520(4) 0.4481(2) 0.084(2) Uani 1 1 d . . . . .
C65 C 0.2489(5) 0.0050(4) 0.4689(3) 0.092(2) Uani 1 1 d . . . . .
C66 C 0.2382(7) -0.0771(6) 0.4567(4) 0.131(4) Uani 1 1 d . . . . .
H66A H 0.261673 -0.101338 0.437467 0.158 Uiso 1 1 calc R U . . .
C67 C 0.1926(9) -0.1224(7) 0.4735(5) 0.163(5) Uani 1 1 d . . . . .
H67A H 0.184760 -0.176506 0.464672 0.195 Uiso 1 1 calc R U . . .
C68 C 0.1596(8) -0.0882(6) 0.5024(4) 0.138(4) Uani 1 1 d . . . . .
H68A H 0.128480 -0.119544 0.512370 0.165 Uiso 1 1 calc R U . . .
C69 C 0.1703(5) -0.0070(5) 0.5180(3) 0.093(2) Uani 1 1 d . . . . .
C70 C 0.2144(4) 0.0380(5) 0.4996(2) 0.089(2) Uani 1 1 d . . . . .
H70A H 0.221317 0.092394 0.507966 0.107 Uiso 1 1 calc R U . . .
C71 C 0.1370(5) 0.0281(5) 0.5504(3) 0.100(2) Uani 1 1 d . . . . .
C72 C 0.0709(6) 0.0002(7) 0.5510(3) 0.128(4) Uani 1 1 d . . . . .
H72A H 0.048856 -0.042326 0.530218 0.154 Uiso 1 1 calc R U . . .
C73 C 0.0381(6) 0.0342(9) 0.5817(4) 0.144(4) Uani 1 1 d . . . . .
H73A H -0.006459 0.016451 0.580064 0.173 Uiso 1 1 calc R U . . .
C74 C 0.0714(5) 0.0942(7) 0.6144(3) 0.120(3) Uani 1 1 d . . . . .
H74A H 0.050084 0.115854 0.635813 0.144 Uiso 1 1 calc R U . . .
C75 C 0.1377(4) 0.1231(6) 0.6157(3) 0.098(2) Uani 1 1 d . . . . .
C76 C 0.1682(4) 0.0907(5) 0.5839(3) 0.089(2) Uani 1 1 d . . . . .
H76A H 0.211632 0.111001 0.584548 0.107 Uiso 1 1 calc R U . . .
C77 C 0.1744(4) 0.1845(6) 0.6530(3) 0.098(2) Uani 1 1 d . . . . .
C78 C 0.1490(4) 0.2331(6) 0.6836(3) 0.103(3) Uani 1 1 d . . . . .
H78A H 0.102964 0.236821 0.683734 0.123 Uiso 1 1 calc R U . . .
C79 C 0.2092(4) 0.2748(6) 0.7141(3) 0.102(3) Uani 1 1 d . . . . .
C80 C 0.2176(4) 0.3327(6) 0.7547(3) 0.103(3) Uani 1 1 d . . . . .
C81 C 0.1608(5) 0.3664(6) 0.7644(4) 0.113(3) Uani 1 1 d . . . . .
H81A H 0.114937 0.352710 0.744776 0.135 Uiso 1 1 calc R U . . .
C82 C 0.1720(6) 0.4195(7) 0.8024(4) 0.129(3) Uani 1 1 d . . . . .
H82A H 0.134392 0.442975 0.809393 0.154 Uiso 1 1 calc R U . . .
C83 C 0.2402(7) 0.4373(9) 0.8301(5) 0.157(5) Uani 1 1 d . . . . .
H83A H 0.249164 0.473762 0.856283 0.188 Uiso 1 1 calc R U . . .
C84 C 0.2971(7) 0.4020(8) 0.8200(4) 0.142(4) Uani 1 1 d . . . . .
H84A H 0.343211 0.414990 0.839442 0.171 Uiso 1 1 calc R U . . .
Fe3 Fe 0.34558(6) 0.27256(7) 0.56928(4) 0.0899(4) Uani 1 1 d . U . . .
O1 O 0.3800(3) 0.3653(3) 0.53939(19) 0.0957(12) Uani 1 1 d . U . . .
O2 O 0.4758(4) 0.4454(4) 0.5566(2) 0.130(2) Uani 1 1 d . U . . .
O3 O 0.4325(3) 0.3025(4) 0.63038(18) 0.0961(13) Uani 1 1 d . U . . .
O4 O 0.5283(4) 0.3744(5) 0.6498(3) 0.149(3) Uani 1 1 d . U . . .
O5 O 0.4012(3) 0.1947(4) 0.5425(2) 0.0973(12) Uani 1 1 d . U . . .
O6 O 0.4378(5) 0.0691(5) 0.5544(3) 0.153(3) Uani 1 1 d . U . . .
O7 O 0.3320(3) 0.1740(4) 0.6074(2) 0.1035(13) Uani 1 1 d . U . . .
O8 O 0.3625(5) 0.0456(5) 0.6195(4) 0.159(3) Uani 1 1 d . U . . .
O9 O 0.2570(3) 0.2530(4) 0.5094(2) 0.1044(14) Uani 1 1 d . U . . .
O10 O 0.1422(4) 0.2772(6) 0.4886(3) 0.159(3) Uani 1 1 d . U . . .
O11 O 0.2805(3) 0.3396(3) 0.5942(2) 0.0974(13) Uani 1 1 d . U . . .
O12 O 0.1699(4) 0.3795(6) 0.5731(4) 0.166(3) Uani 1 1 d . U . . .
C85 C 0.4417(5) 0.3927(5) 0.5690(3) 0.0991(19) Uani 1 1 d . U . . .
C86 C 0.4701(5) 0.3549(5) 0.6204(3) 0.104(2) Uani 1 1 d . U . . .
C87 C 0.4042(5) 0.1227(6) 0.5625(3) 0.1082(19) Uani 1 1 d . U . . .
C88 C 0.3627(5) 0.1101(6) 0.6009(4) 0.1104(19) Uani 1 1 d . U . . .
C89 C 0.2002(5) 0.2867(6) 0.5182(4) 0.116(2) Uani 1 1 d . U . . .
C90 C 0.2135(5) 0.3397(6) 0.5658(4) 0.113(2) Uani 1 1 d . U . . .
B1 B 0.0570(8) 0.7869(10) 0.3091(6) 0.266(6) Uani 1 1 d D U . . .
F1 F 0.1117(5) 0.7465(7) 0.3034(5) 0.273(5) Uani 1 1 d D U . . .
F2 F 0.0390(8) 0.7538(10) 0.3471(6) 0.337(7) Uani 1 1 d D U . . .
F3 F 0.0751(9) 0.8670(9) 0.3216(6) 0.350(7) Uani 1 1 d D U . . .
F4 F 0.0010(6) 0.7833(9) 0.2660(5) 0.312(6) Uani 1 1 d D U . . .
O1W O 0.3960(3) 0.4892(4) 0.4620(3) 0.121(2) Uani 1 1 d D . . . .
H1WA H 0.423430 0.472522 0.494546 0.181 Uiso 1 1 d DR U . . .
H1WB H 0.427690 0.509261 0.447236 0.181 Uiso 1 1 d DR U . . .
O2W O 0.5187(14) -0.1110(17) 0.8021(11) 0.452(16) Uiso 1 1 d D . . . .
H2WA H 0.571403 -0.115051 0.809359 0.678 Uiso 1 1 d DR U . . .
H2WB H 0.507583 -0.153661 0.821419 0.678 Uiso 1 1 d DR U . . .
O3W O 0.3252(11) 0.0978(13) 0.1988(9) 0.358(11) Uiso 1 1 d D . . . .
H3WA H 0.281144 0.069086 0.174244 0.537 Uiso 1 1 d DR U . . .
H3WB H 0.321994 0.151956 0.186184 0.537 Uiso 1 1 d DR U . . .
O4W O 0.1656(9) 0.0561(10) 0.1396(6) 0.282(7) Uiso 1 1 d D . . . .
H4WA H 0.141125 0.037444 0.105335 0.423 Uiso 1 1 d DR U . . .
H4WB H 0.121245 0.084694 0.142095 0.423 Uiso 1 1 d DR U . . .
O5W O 0.5192(14) 0.0718(16) 0.4995(10) 0.211(9) Uiso 0.5 1 d . . P A -1

loop_
_atom_site_aniso_label
_atom_site_aniso_U_11
_atom_site_aniso_U_22
_atom_site_aniso_U_33
_atom_site_aniso_U_23
_atom_site_aniso_U_13
_atom_site_aniso_U_12
Fe1 0.0750(7) 0.0824(7) 0.0532(6) -0.0017(4) 0.0113(5) 0.0001(4)
Fe2 0.0744(7) 0.1546(12) 0.0648(7) -0.0193(6) 0.0254(5) -0.0080(6)
N1 0.099(5) 0.082(4) 0.051(3) 0.003(3) 0.008(3) -0.002(3)
N2 0.068(3) 0.082(3) 0.056(3) 0.003(3) 0.008(3) -0.008(3)
N3 0.073(4) 0.092(4) 0.059(3) -0.010(3) 0.011(3) -0.004(3)
N4 0.076(4) 0.125(5) 0.062(4) -0.023(4) 0.011(3) -0.001(4)
N5 0.069(4) 0.140(5) 0.064(4) -0.022(4) 0.015(3) -0.004(4)
N6 0.085(4) 0.176(8) 0.061(4) -0.015(4) 0.025(3) 0.009(5)
N7 0.081(4) 0.093(4) 0.053(3) 0.005(3) 0.014(3) 0.008(3)
N8 0.069(3) 0.085(3) 0.052(3) 0.003(3) 0.011(3) 0.003(3)
N9 0.073(4) 0.082(3) 0.054(3) -0.003(2) 0.016(3) -0.004(3)
N10 0.079(4) 0.107(4) 0.058(3) 0.004(3) 0.023(3) -0.006(3)
N11 0.086(4) 0.131(5) 0.058(3) -0.003(4) 0.030(3) -0.010(4)
N12 0.111(6) 0.226(11) 0.088(5) -0.021(6) 0.056(5) -0.052(7)
N13 0.084(4) 0.092(4) 0.066(3) -0.009(3) 0.022(3) 0.002(3)
N14 0.070(3) 0.086(4) 0.056(3) 0.001(3) 0.011(3) 0.004(3)
N15 0.090(4) 0.081(4) 0.055(3) 0.002(3) 0.016(3) 0.006(3)
N16 0.082(4) 0.134(5) 0.064(3) -0.015(4) 0.027(3) -0.004(4)
N17 0.078(4) 0.143(6) 0.067(4) -0.022(4) 0.022(3) -0.012(4)
N18 0.104(5) 0.175(7) 0.079(4) -0.040(5) 0.038(4) -0.015(5)
C1 0.118(6) 0.083(5) 0.065(4) -0.008(4) 0.008(4) 0.004(4)
C2 0.140(8) 0.104(6) 0.066(5) -0.017(4) -0.006(5) -0.011(6)
C3 0.097(6) 0.103(6) 0.089(6) -0.011(5) -0.004(5) 0.005(5)
C4 0.073(5) 0.112(6) 0.070(4) -0.002(4) -0.003(4) -0.010(4)
C5 0.073(4) 0.079(4) 0.066(4) 0.004(3) 0.010(3) -0.002(3)
C6 0.069(4) 0.091(4) 0.052(3) 0.006(3) 0.007(3) -0.008(3)
C7 0.062(4) 0.098(5) 0.072(4) -0.004(4) 0.008(3) -0.006(4)
C8 0.065(4) 0.087(4) 0.073(4) 0.011(4) 0.019(3) 0.007(3)
C9 0.075(4) 0.093(5) 0.079(5) 0.001(4) 0.028(4) 0.004(4)
C10 0.077(5) 0.127(7) 0.085(5) 0.006(5) 0.008(4) 0.023(5)
C11 0.106(6) 0.112(6) 0.124(8) 0.005(6) 0.043(6) 0.031(5)
C12 0.102(6) 0.106(6) 0.100(6) -0.009(5) 0.046(5) 0.018(5)
C13 0.091(5) 0.092(5) 0.079(5) 0.002(4) 0.039(4) 0.003(4)
C14 0.073(4) 0.086(4) 0.073(4) 0.001(4) 0.024(3) 0.000(3)
C15 0.104(6) 0.098(6) 0.086(5) -0.008(4) 0.043(5) 0.003(4)
C16 0.133(7) 0.092(6) 0.104(6) -0.002(5) 0.050(6) -0.010(5)
C17 0.148(9) 0.110(7) 0.127(9) -0.025(7) 0.049(7) -0.038(7)
C18 0.131(8) 0.127(8) 0.097(6) -0.032(6) 0.032(6) -0.036(6)
C19 0.094(5) 0.108(6) 0.076(5) -0.016(4) 0.022(4) -0.003(4)
C20 0.079(4) 0.107(5) 0.080(5) -0.015(4) 0.032(4) -0.011(4)
C21 0.081(5) 0.130(7) 0.076(5) -0.030(5) 0.030(4) -0.012(5)
C22 0.079(5) 0.144(8) 0.081(5) -0.026(5) 0.023(4) -0.023(5)
C23 0.066(4) 0.140(7) 0.069(5) -0.005(5) 0.023(4) -0.008(4)
C24 0.074(5) 0.169(9) 0.073(5) -0.021(6) 0.022(4) -0.010(5)
C25 0.078(5) 0.189(10) 0.081(6) -0.030(6) 0.008(5) -0.007(6)
C26 0.097(7) 0.202(13) 0.086(7) -0.014(7) 0.012(6) -0.009(8)
C27 0.098(7) 0.258(17) 0.067(5) -0.016(8) 0.001(5) 0.045(9)
C28 0.114(8) 0.196(11) 0.089(6) 0.004(7) 0.033(6) 0.033(7)
C29 0.087(5) 0.112(6) 0.064(4) 0.013(4) 0.015(4) 0.005(4)
C30 0.108(6) 0.115(6) 0.062(4) 0.013(4) 0.017(4) 0.007(5)
C31 0.098(6) 0.110(6) 0.074(5) 0.016(4) 0.027(4) -0.006(5)
C32 0.083(5) 0.095(5) 0.077(5) 0.007(4) 0.019(4) -0.003(4)
C33 0.075(4) 0.085(4) 0.056(4) 0.002(3) 0.013(3) 0.001(3)
C34 0.076(4) 0.072(4) 0.068(4) 0.003(3) 0.018(4) 0.005(3)
C35 0.081(5) 0.094(5) 0.056(4) 0.003(3) 0.018(3) -0.003(4)
C36 0.069(4) 0.089(4) 0.054(3) -0.002(3) 0.018(3) 0.003(3)
C37 0.065(4) 0.096(5) 0.067(4) -0.003(4) 0.021(3) -0.004(3)
C38 0.094(6) 0.123(6) 0.067(4) 0.012(4) 0.020(4) -0.006(5)
C39 0.071(5) 0.155(8) 0.078(5) 0.008(5) 0.009(4) -0.022(5)
C40 0.066(4) 0.132(6) 0.074(5) 0.004(4) 0.010(4) 0.001(4)
C41 0.074(4) 0.095(5) 0.057(4) -0.002(3) 0.020(3) 0.008(4)
C42 0.060(4) 0.100(5) 0.058(4) 0.001(3) 0.017(3) 0.005(3)
C43 0.067(4) 0.101(5) 0.061(4) -0.002(4) 0.008(3) 0.010(4)
C44 0.084(5) 0.108(6) 0.079(5) 0.004(4) 0.009(4) 0.018(4)
C45 0.096(6) 0.105(6) 0.096(6) 0.022(5) 0.015(5) 0.022(5)
C46 0.102(6) 0.099(5) 0.079(5) 0.017(4) 0.013(4) 0.003(5)
C47 0.080(4) 0.088(4) 0.062(4) 0.002(3) 0.012(3) 0.002(4)
C48 0.076(4) 0.086(4) 0.056(3) 0.006(3) 0.017(3) 0.014(3)
C49 0.094(5) 0.093(5) 0.061(4) 0.004(4) 0.022(4) -0.011(4)
C50 0.123(7) 0.100(5) 0.071(5) 0.007(4) 0.022(5) -0.017(5)
C51 0.106(6) 0.130(7) 0.064(4) -0.005(5) 0.037(4) -0.022(5)
C52 0.128(8) 0.170(10) 0.071(5) -0.005(6) 0.044(5) -0.045(7)
C53 0.193(13) 0.203(13) 0.107(7) 0.012(8) 0.081(8) -0.056(10)
C54 0.27(3) 0.29(3) 0.146(13) 0.050(17) 0.094(16) -0.11(2)
C55 0.21(2) 0.34(3) 0.167(15) 0.01(2) 0.127(15) -0.07(2)
C56 0.202(14) 0.30(2) 0.117(9) -0.004(11) 0.108(10) -0.074(14)
C57 0.104(6) 0.104(5) 0.086(5) -0.007(4) 0.042(5) 0.007(5)
C58 0.109(6) 0.111(6) 0.101(6) -0.010(5) 0.051(5) 0.000(5)
C59 0.088(6) 0.130(8) 0.165(9) -0.022(7) 0.058(6) 0.013(5)
C60 0.112(7) 0.106(6) 0.118(7) 0.001(5) 0.040(6) 0.018(5)
C61 0.081(5) 0.091(5) 0.072(4) 0.000(4) 0.012(4) 0.014(4)
C62 0.086(5) 0.083(5) 0.060(4) 0.002(3) 0.014(3) 0.012(4)
C63 0.123(6) 0.079(5) 0.077(5) -0.001(4) 0.024(5) 0.016(4)
C64 0.107(6) 0.080(5) 0.059(4) -0.005(3) 0.019(4) -0.002(4)
C65 0.120(6) 0.074(4) 0.079(5) -0.003(4) 0.030(4) -0.010(4)
C66 0.195(11) 0.096(6) 0.137(8) -0.015(6) 0.101(8) -0.022(7)
C67 0.269(17) 0.092(6) 0.165(11) -0.002(7) 0.123(13) -0.022(8)
C68 0.208(12) 0.113(7) 0.122(8) -0.015(6) 0.096(9) -0.042(7)
C69 0.112(6) 0.089(5) 0.071(4) 0.003(4) 0.023(4) -0.024(4)
C70 0.110(6) 0.087(5) 0.057(4) -0.005(3) 0.010(4) -0.011(4)
C71 0.109(6) 0.113(6) 0.073(5) 0.007(4) 0.027(4) -0.009(5)
C72 0.127(8) 0.158(9) 0.087(6) -0.002(6) 0.021(6) -0.059(7)
C73 0.116(7) 0.225(13) 0.105(7) -0.023(8) 0.054(6) -0.061(8)
C74 0.092(6) 0.183(10) 0.082(5) -0.027(6) 0.025(5) -0.033(6)
C75 0.081(5) 0.139(7) 0.070(4) -0.010(5) 0.018(4) -0.012(5)
C76 0.077(4) 0.114(6) 0.068(4) -0.003(4) 0.015(4) -0.011(4)
C77 0.079(5) 0.139(7) 0.075(5) -0.011(5) 0.024(4) -0.011(5)
C78 0.068(5) 0.157(8) 0.085(5) -0.017(5) 0.028(4) -0.002(5)
C79 0.066(5) 0.167(8) 0.075(5) -0.019(5) 0.026(4) 0.007(5)
C80 0.078(5) 0.154(8) 0.077(5) -0.023(5) 0.026(4) -0.009(5)
C81 0.090(6) 0.144(8) 0.109(6) -0.019(6) 0.040(5) 0.002(5)
C82 0.120(8) 0.154(9) 0.122(8) -0.034(7) 0.054(7) -0.001(7)
C83 0.148(10) 0.188(12) 0.146(10) -0.084(9) 0.066(9) -0.008(9)
C84 0.121(8) 0.189(11) 0.120(8) -0.051(8) 0.043(7) -0.015(7)
Fe3 0.0883(8) 0.1095(9) 0.0696(7) 0.0002(5) 0.0238(6) 0.0027(6)
O1 0.092(3) 0.111(3) 0.077(3) 0.003(2) 0.0207(19) 0.001(2)
O2 0.134(5) 0.135(5) 0.106(4) 0.008(3) 0.021(4) -0.034(4)
O3 0.098(3) 0.118(4) 0.066(2) 0.004(2) 0.020(2) 0.008(2)
O4 0.143(5) 0.131(5) 0.117(5) 0.019(4) -0.029(4) -0.029(4)
O5 0.100(3) 0.110(3) 0.079(3) -0.003(2) 0.027(2) 0.004(3)
O6 0.175(7) 0.146(5) 0.137(6) 0.002(5) 0.051(5) 0.056(5)
O7 0.102(4) 0.116(3) 0.095(3) 0.008(3) 0.037(2) 0.001(2)
O8 0.156(6) 0.135(4) 0.188(7) 0.060(5) 0.064(5) 0.019(5)
O9 0.099(3) 0.111(4) 0.089(3) -0.008(2) 0.014(2) -0.007(2)
O10 0.102(3) 0.217(8) 0.131(5) -0.034(5) 0.004(4) -0.002(5)
O11 0.091(2) 0.113(3) 0.085(3) -0.009(2) 0.027(2) -0.001(2)
O12 0.100(4) 0.179(7) 0.210(8) -0.053(6) 0.041(5) 0.013(4)
C85 0.104(4) 0.104(5) 0.080(3) 0.001(3) 0.019(3) -0.004(3)
C86 0.107(4) 0.098(5) 0.086(4) 0.000(3) 0.005(3) -0.002(3)
C87 0.111(5) 0.114(4) 0.092(5) -0.001(4) 0.025(3) 0.014(4)
C88 0.105(5) 0.111(3) 0.109(5) 0.013(4) 0.027(4) -0.001(4)
C89 0.093(3) 0.131(6) 0.104(5) -0.007(4) 0.009(3) -0.008(4)
C90 0.091(3) 0.125(5) 0.115(5) -0.008(4) 0.025(3) 0.005(4)
B1 0.223(11) 0.338(12) 0.225(12) 0.021(12) 0.059(7) 0.121(11)
F1 0.150(7) 0.323(12) 0.318(13) -0.021(10) 0.045(7) 0.068(8)
F2 0.308(14) 0.446(17) 0.260(11) 0.051(12) 0.102(10) 0.099(13)
F3 0.442(18) 0.325(11) 0.271(13) 0.004(10) 0.106(12) 0.125(11)
F4 0.203(9) 0.422(15) 0.268(10) 0.070(11) 0.026(7) 0.136(10)
O1W 0.092(4) 0.129(5) 0.132(5) -0.023(4) 0.025(4) -0.006(3)

loop_
_atom_type_symbol
_atom_type_description
_atom_type_scat_dispersion_real
_atom_type_scat_dispersion_imag
_atom_type_scat_source
C C 0.0034 0.0017 'XDisp Program in WinGX L.J. Farrugia, J.Appl.Cryst. 2012,45,849-854'
H H 0.0000 0.0000 'XDisp Program in WinGX L.J. Farrugia, J.Appl.Cryst. 2012,45,849-854'
B B 0.0017 0.0007 'XDisp Program in WinGX L.J. Farrugia, J.Appl.Cryst. 2012,45,849-854'
N N 0.0065 0.0035 'XDisp Program in WinGX L.J. Farrugia, J.Appl.Cryst. 2012,45,849-854'
O O 0.0115 0.0064 'XDisp Program in WinGX L.J. Farrugia, J.Appl.Cryst. 2012,45,849-854'
F F 0.0185 0.0109 'XDisp Program in WinGX L.J. Farrugia, J.Appl.Cryst. 2012,45,849-854'
Fe Fe 0.3511 0.8892 'XDisp Program in WinGX L.J. Farrugia, J.Appl.Cryst. 2012,45,849-854'

loop_
_geom_angle_atom_site_label_1
_geom_angle_atom_site_label_2
_geom_angle_atom_site_label_3
_geom_angle
_geom_angle_site_symmetry_1
_geom_angle_site_symmetry_3
_geom_angle_publ_flag
N2 Fe1 N8 97.5(2) . . ?
N2 Fe1 N7 91.9(2) . . ?
N8 Fe1 N7 81.4(2) . . ?
N2 Fe1 N14 96.5(2) . . ?
N8 Fe1 N14 94.3(2) . . ?
N7 Fe1 N14 171.0(2) . . ?
N2 Fe1 N1 80.5(2) . . ?
N8 Fe1 N1 176.4(2) . . ?
N7 Fe1 N1 95.6(2) . . ?
N14 Fe1 N1 89.0(2) . . ?
N2 Fe1 N13 174.5(2) . . ?
N8 Fe1 N13 87.5(2) . . ?
N7 Fe1 N13 91.1(2) . . ?
N14 Fe1 N13 80.8(2) . . ?
N1 Fe1 N13 94.6(3) . . ?
N17 Fe2 N5 97.1(3) . . ?
N17 Fe2 N11 95.4(3) . . ?
N5 Fe2 N11 99.8(3) . . ?
N17 Fe2 N18 77.2(3) . . ?
N5 Fe2 N18 92.0(3) . . ?
N11 Fe2 N18 166.8(3) . . ?
N17 Fe2 N12 94.0(3) . . ?
N5 Fe2 N12 168.5(3) . . ?
N11 Fe2 N12 76.0(3) . . ?
N18 Fe2 N12 93.4(4) . . ?
N17 Fe2 N6 170.2(3) . . ?
N5 Fe2 N6 76.6(3) . . ?
N11 Fe2 N6 93.1(3) . . ?
N18 Fe2 N6 95.3(3) . . ?
N12 Fe2 N6 92.8(3) . . ?
C5 N1 C1 118.6(7) . . ?
C5 N1 Fe1 114.3(5) . . ?
C1 N1 Fe1 127.1(6) . . ?
N3 N2 C6 105.8(6) . . ?
N3 N2 Fe1 137.0(4) . . ?
C6 N2 Fe1 116.6(5) . . ?
N2 N3 C8 112.1(5) . . ?
N2 N3 H3 123.9 . . ?
C8 N3 H3 123.9 . . ?
N5 N4 C21 113.4(6) . . ?
N5 N4 H4 123.3 . . ?
C21 N4 H4 123.3 . . ?
N4 N5 C23 103.0(7) . . ?
N4 N5 Fe2 137.1(5) . . ?
C23 N5 Fe2 116.1(5) . . ?
C24 N6 C28 119.0(9) . . ?
C24 N6 Fe2 114.4(6) . . ?
C28 N6 Fe2 126.2(9) . . ?
C29 N7 C33 117.8(6) . . ?
C29 N7 Fe1 128.0(5) . . ?
C33 N7 Fe1 113.9(4) . . ?
C34 N8 N9 105.5(5) . . ?
C34 N8 Fe1 114.6(4) . . ?
N9 N8 Fe1 135.7(4) . . ?
C36 N9 N8 111.6(5) . . ?
C36 N9 H9 124.2 . . ?
N8 N9 H9 124.2 . . ?
N11 N10 C49 111.9(6) . . ?
N11 N10 H10 124.1 . . ?
C49 N10 H10 124.1 . . ?
N10 N11 C51 105.3(7) . . ?
N10 N11 Fe2 136.8(6) . . ?
C51 N11 Fe2 115.2(5) . . ?
C56 N12 C52 118.8(14) . . ?
C56 N12 Fe2 126.1(13) . . ?
C52 N12 Fe2 115.1(6) . . ?
C61 N13 C57 117.3(7) . . ?
C61 N13 Fe1 114.4(5) . . ?
C57 N13 Fe1 127.9(6) . . ?
C62 N14 N15 106.2(6) . . ?
C62 N14 Fe1 114.7(5) . . ?
N15 N14 Fe1 136.9(4) . . ?
N14 N15 C64 111.5(6) . . ?
N14 N15 H15 124.2 . . ?
C64 N15 H15 124.2 . . ?
N17 N16 C77 111.9(6) . . ?
N17 N16 H16 124.1 . . ?
C77 N16 H16 124.1 . . ?
C79 N17 N16 106.3(6) . . ?
C79 N17 Fe2 113.9(5) . . ?
N16 N17 Fe2 136.2(6) . . ?
C80 N18 C84 118.1(9) . . ?
C80 N18 Fe2 114.2(6) . . ?
C84 N18 Fe2 127.7(7) . . ?
N1 C1 C2 121.6(9) . . ?
N1 C1 H1A 119.2 . . ?
C2 C1 H1A 119.2 . . ?
C1 C2 C3 119.2(8) . . ?
C1 C2 H2A 120.4 . . ?
C3 C2 H2A 120.4 . . ?
C4 C3 C2 118.8(8) . . ?
C4 C3 H3A 120.6 . . ?
C2 C3 H3A 120.6 . . ?
C3 C4 C5 119.9(8) . . ?
C3 C4 H4A 120.0 . . ?
C5 C4 H4A 120.0 . . ?
N1 C5 C4 121.7(7) . . ?
N1 C5 C6 114.0(6) . . ?
C4 C5 C6 124.3(7) . . ?
N2 C6 C7 110.6(6) . . ?
N2 C6 C5 113.9(6) . . ?
C7 C6 C5 135.0(6) . . ?
C8 C7 C6 105.6(6) . . ?
C8 C7 H7A 127.2 . . ?
C6 C7 H7A 127.2 . . ?
N3 C8 C7 105.9(6) . . ?
N3 C8 C9 123.2(6) . . ?
C7 C8 C9 130.9(6) . . ?
C14 C9 C10 117.6(7) . . ?
C14 C9 C8 123.4(6) . . ?
C10 C9 C8 119.0(7) . . ?
C11 C10 C9 118.5(8) . . ?
C11 C10 H10A 120.7 . . ?
C9 C10 H10A 120.7 . . ?
C12 C11 C10 122.5(8) . . ?
C12 C11 H11A 118.8 . . ?
C10 C11 H11A 118.8 . . ?
C11 C12 C13 120.2(8) . . ?
C11 C12 H12A 119.9 . . ?
C13 C12 H12A 119.9 . . ?
C14 C13 C12 118.3(7) . . ?
C14 C13 C15 121.1(7) . . ?
C12 C13 C15 120.6(7) . . ?
C9 C14 C13 122.9(7) . . ?
C9 C14 H14A 118.6 . . ?
C13 C14 H14A 118.6 . . ?
C20 C15 C16 116.2(8) . . ?
C20 C15 C13 120.2(7) . . ?
C16 C15 C13 123.6(8) . . ?
C17 C16 C15 124.4(10) . . ?
C17 C16 H16A 117.8 . . ?
C15 C16 H16A 117.8 . . ?
C16 C17 C18 118.5(9) . . ?
C16 C17 H17A 120.7 . . ?
C18 C17 H17A 120.7 . . ?
C17 C18 C19 120.8(9) . . ?
C17 C18 H18A 119.6 . . ?
C19 C18 H18A 119.6 . . ?
C20 C19 C18 117.5(9) . . ?
C20 C19 C21 121.8(8) . . ?
C18 C19 C21 120.7(8) . . ?
C15 C20 C19 122.6(8) . . ?
C15 C20 H20A 118.7 . . ?
C19 C20 H20A 118.7 . . ?
N4 C21 C22 103.5(8) . . ?
N4 C21 C19 125.2(7) . . ?
C22 C21 C19 131.3(9) . . ?
C23 C22 C21 108.3(8) . . ?
C23 C22 H22A 125.9 . . ?
C21 C22 H22A 125.9 . . ?
C22 C23 N5 111.9(7) . . ?
C22 C23 C24 134.7(8) . . ?
N5 C23 C24 113.5(9) . . ?
N6 C24 C25 121.5(10) . . ?
N6 C24 C23 116.8(8) . . ?
C25 C24 C23 121.7(11) . . ?
C26 C25 C24 121.9(13) . . ?
C26 C25 H25A 119.1 . . ?
C24 C25 H25A 119.1 . . ?
C25 C26 C27 119.3(11) . . ?
C25 C26 H26A 120.3 . . ?
C27 C26 H26A 120.3 . . ?
C26 C27 C28 119.5(11) . . ?
C26 C27 H27A 120.2 . . ?
C28 C27 H27A 120.2 . . ?
N6 C28 C27 118.8(13) . . ?
N6 C28 H28A 120.6 . . ?
C27 C28 H28A 120.6 . . ?
N7 C29 C30 122.1(7) . . ?
N7 C29 H29A 118.9 . . ?
C30 C29 H29A 118.9 . . ?
C31 C30 C29 121.3(7) . . ?
C31 C30 H30A 119.3 . . ?
C29 C30 H30A 119.3 . . ?
C30 C31 C32 117.8(7) . . ?
C30 C31 H31A 121.1 . . ?
C32 C31 H31A 121.1 . . ?
C33 C32 C31 119.5(7) . . ?
C33 C32 H32A 120.3 . . ?
C31 C32 H32A 120.3 . . ?
N7 C33 C32 121.4(6) . . ?
N7 C33 C34 113.5(6) . . ?
C32 C33 C34 125.1(6) . . ?
N8 C34 C35 110.0(6) . . ?
N8 C34 C33 114.8(6) . . ?
C35 C34 C33 135.2(7) . . ?
C34 C35 C36 106.6(6) . . ?
C34 C35 H35A 126.7 . . ?
C36 C35 H35A 126.7 . . ?
N9 C36 C35 106.3(6) . . ?
N9 C36 C37 124.6(6) . . ?
C35 C36 C37 129.0(6) . . ?
C38 C37 C42 118.1(6) . . ?
C38 C37 C36 119.5(7) . . ?
C42 C37 C36 122.4(6) . . ?
C39 C38 C37 121.1(8) . . ?
C39 C38 H38A 119.5 . . ?
C37 C38 H38A 119.5 . . ?
C38 C39 C40 120.4(8) . . ?
C38 C39 H39A 119.8 . . ?
C40 C39 H39A 119.8 . . ?
C39 C40 C41 120.5(7) . . ?
C39 C40 H40A 119.8 . . ?
C41 C40 H40A 119.8 . . ?
C42 C41 C40 118.0(7) . . ?
C42 C41 C43 121.0(6) . . ?
C40 C41 C43 121.0(6) . . ?
C41 C42 C37 121.8(6) . . ?
C41 C42 H42A 119.1 . . ?
C37 C42 H42A 119.1 . . ?
C48 C43 C44 118.0(7) . . ?
C48 C43 C41 120.9(6) . . ?
C44 C43 C41 121.0(7) . . ?
C45 C44 C43 120.0(8) . . ?
C45 C44 H44A 120.0 . . ?
C43 C44 H44A 120.0 . . ?
C46 C45 C44 121.3(8) . . ?
C46 C45 H45A 119.4 . . ?
C44 C45 H45A 119.4 . . ?
C45 C46 C47 120.5(8) . . ?
C45 C46 H46A 119.8 . . ?
C47 C46 H46A 119.8 . . ?
C46 C47 C48 117.7(7) . . ?
C46 C47 C49 119.7(7) . . ?
C48 C47 C49 122.3(6) . . ?
C43 C48 C47 122.5(6) . . ?
C43 C48 H48A 118.8 . . ?
C47 C48 H48A 118.8 . . ?
C50 C49 N10 105.8(7) . . ?
C50 C49 C47 130.3(8) . . ?
N10 C49 C47 123.7(6) . . ?
C51 C50 C49 106.3(8) . . ?
C51 C50 H50A 126.9 . . ?
C49 C50 H50A 126.9 . . ?
N11 C51 C50 110.7(7) . . ?
N11 C51 C52 118.5(10) . . ?
C50 C51 C52 130.7(10) . . ?
N12 C52 C53 124.4(10) . . ?
N12 C52 C51 114.3(10) . . ?
C53 C52 C51 121.2(13) . . ?
C54 C53 C52 117.4(19) . . ?
C54 C53 H53A 121.3 . . ?
C52 C53 H53A 121.3 . . ?
C55 C54 C53 113.9(19) . . ?
C55 C54 H54A 123.0 . . ?
C53 C54 H54A 123.0 . . ?
C56 C55 C54 128.0(19) . . ?
C56 C55 H55A 116.0 . . ?
C54 C55 H55A 116.0 . . ?
N12 C56 C55 117.3(19) . . ?
N12 C56 H56A 121.3 . . ?
C55 C56 H56A 121.3 . . ?
C58 C57 N13 121.2(8) . . ?
C58 C57 H57A 119.4 . . ?
N13 C57 H57A 119.4 . . ?
C57 C58 C59 121.5(9) . . ?
C57 C58 H58A 119.2 . . ?
C59 C58 H58A 119.2 . . ?
C58 C59 C60 118.5(8) . . ?
C58 C59 H59A 120.7 . . ?
C60 C59 H59A 120.7 . . ?
C61 C60 C59 117.9(9) . . ?
C61 C60 H60A 121.1 . . ?
C59 C60 H60A 121.1 . . ?
C60 C61 N13 123.5(8) . . ?
C60 C61 C62 123.2(8) . . ?
N13 C61 C62 113.2(6) . . ?
N14 C62 C63 108.9(7) . . ?
N14 C62 C61 115.5(7) . . ?
C63 C62 C61 135.4(7) . . ?
C64 C63 C62 107.4(7) . . ?
C64 C63 H63A 126.3 . . ?
C62 C63 H63A 126.3 . . ?
C63 C64 N15 105.9(7) . . ?
C63 C64 C65 129.0(7) . . ?
N15 C64 C65 125.0(7) . . ?
C66 C65 C70 117.8(8) . . ?
C66 C65 C64 118.8(8) . . ?
C70 C65 C64 123.4(7) . . ?
C67 C66 C65 120.1(10) . . ?
C67 C66 H66A 120.0 . . ?
C65 C66 H66A 120.0 . . ?
C68 C67 C66 120.4(10) . . ?
C68 C67 H67A 119.8 . . ?
C66 C67 H67A 119.8 . . ?
C67 C68 C69 122.7(10) . . ?
C67 C68 H68A 118.6 . . ?
C69 C68 H68A 118.6 . . ?
C70 C69 C68 115.9(8) . . ?
C70 C69 C71 121.6(7) . . ?
C68 C69 C71 122.4(8) . . ?
C69 C70 C65 122.9(7) . . ?
C69 C70 H70A 118.5 . . ?
C65 C70 H70A 118.5 . . ?
C76 C71 C72 115.8(9) . . ?
C76 C71 C69 122.6(8) . . ?
C72 C71 C69 121.5(9) . . ?
C73 C72 C71 121.9(9) . . ?
C73 C72 H72A 119.0 . . ?
C71 C72 H72A 119.0 . . ?
C74 C73 C72 119.9(9) . . ?
C74 C73 H73A 120.0 . . ?
C72 C73 H73A 120.0 . . ?
C73 C74 C75 120.1(9) . . ?
C73 C74 H74A 119.9 . . ?
C75 C74 H74A 119.9 . . ?
C76 C75 C74 119.1(8) . . ?
C76 C75 C77 121.5(7) . . ?
C74 C75 C77 119.3(8) . . ?
C75 C76 C71 123.0(8) . . ?
C75 C76 H76A 118.5 . . ?
C71 C76 H76A 118.5 . . ?
N16 C77 C78 106.7(7) . . ?
N16 C77 C75 122.9(7) . . ?
C78 C77 C75 130.2(8) . . ?
C77 C78 C79 104.3(7) . . ?
C77 C78 H78A 127.8 . . ?
C79 C78 H78A 127.8 . . ?
N17 C79 C78 110.8(7) . . ?
N17 C79 C80 118.5(7) . . ?
C78 C79 C80 130.6(7) . . ?
N18 C80 C81 122.7(8) . . ?
N18 C80 C79 114.5(7) . . ?
C81 C80 C79 122.8(8) . . ?
C82 C81 C80 120.1(9) . . ?
C82 C81 H81A 120.0 . . ?
C80 C81 H81A 120.0 . . ?
C81 C82 C83 117.6(10) . . ?
C81 C82 H82A 121.2 . . ?
C83 C82 H82A 121.2 . . ?
C82 C83 C84 121.6(10) . . ?
C82 C83 H83A 119.2 . . ?
C84 C83 H83A 119.2 . . ?
N18 C84 C83 119.9(11) . . ?
N18 C84 H84A 120.0 . . ?
C83 C84 H84A 120.0 . . ?
O1 Fe3 O5 90.6(2) . . ?
O1 Fe3 O11 95.2(2) . . ?
O5 Fe3 O11 172.8(2) . . ?
O1 Fe3 O7 168.1(2) . . ?
O5 Fe3 O7 83.3(2) . . ?
O11 Fe3 O7 91.7(2) . . ?
O1 Fe3 O9 95.5(2) . . ?
O5 Fe3 O9 91.1(2) . . ?
O11 Fe3 O9 84.1(2) . . ?
O7 Fe3 O9 94.8(3) . . ?
O1 Fe3 O3 81.9(2) . . ?
O5 Fe3 O3 93.1(2) . . ?
O11 Fe3 O3 91.9(2) . . ?
O7 Fe3 O3 88.2(2) . . ?
O9 Fe3 O3 175.0(2) . . ?
C85 O1 Fe3 112.2(5) . . ?
C86 O3 Fe3 112.2(5) . . ?
C87 O5 Fe3 111.4(6) . . ?
C88 O7 Fe3 115.4(6) . . ?
C89 O9 Fe3 109.1(5) . . ?
C90 O11 Fe3 115.8(6) . . ?
O2 C85 O1 123.4(8) . . ?
O2 C85 C86 120.5(8) . . ?
O1 C85 C86 116.1(8) . . ?
O4 C86 O3 122.5(8) . . ?
O4 C86 C85 120.7(9) . . ?
O3 C86 C85 116.8(8) . . ?
O6 C87 O5 122.6(10) . . ?
O6 C87 C88 120.2(10) . . ?
O5 C87 C88 117.2(8) . . ?
O8 C88 O7 127.2(11) . . ?
O8 C88 C87 120.1(10) . . ?
O7 C88 C87 112.7(8) . . ?
O10 C89 O9 119.3(10) . . ?
O10 C89 C90 121.7(10) . . ?
O9 C89 C90 118.9(8) . . ?
O12 C90 O11 124.4(10) . . ?
O12 C90 C89 123.7(9) . . ?
O11 C90 C89 111.7(8) . . ?
F1 B1 F4 109.2(11) . . ?
F1 B1 F2 110.2(12) . . ?
F4 B1 F2 109.8(12) . . ?
F1 B1 F3 110.6(12) . . ?
F4 B1 F3 109.8(12) . . ?
F2 B1 F3 107.2(12) . . ?
H1WA O1W H1WB 106.7 . . ?
H2WA O2W H2WB 105.3 . . ?
H3WA O3W H3WB 104.0 . . ?
H4WA O4W H4WB 93.6 . . ?

loop_
_geom_bond_atom_site_label_1
_geom_bond_atom_site_label_2
_geom_bond_distance
_geom_bond_site_symmetry_2
_geom_bond_publ_flag
Fe1 N2 1.945(6) . ?
Fe1 N8 1.963(5) . ?
Fe1 N7 1.984(6) . ?
Fe1 N14 1.985(6) . ?
Fe1 N1 1.996(6) . ?
Fe1 N13 1.997(6) . ?
Fe2 N17 2.101(7) . ?
Fe2 N5 2.110(8) . ?
Fe2 N11 2.109(7) . ?
Fe2 N18 2.176(8) . ?
Fe2 N12 2.193(11) . ?
Fe2 N6 2.195(8) . ?
N1 C5 1.349(10) . ?
N1 C1 1.356(9) . ?
N2 N3 1.342(8) . ?
N2 C6 1.341(8) . ?
N3 C8 1.361(9) . ?
N3 H3 0.8600 . ?
N4 N5 1.341(9) . ?
N4 C21 1.379(11) . ?
N4 H4 0.8600 . ?
N5 C23 1.388(10) . ?
N6 C24 1.335(13) . ?
N6 C28 1.375(13) . ?
N7 C29 1.353(9) . ?
N7 C33 1.374(9) . ?
N8 C34 1.343(9) . ?
N8 N9 1.359(7) . ?
N9 C36 1.340(9) . ?
N9 H9 0.8600 . ?
N10 N11 1.331(8) . ?
N10 C49 1.378(10) . ?
N10 H10 0.8600 . ?
N11 C51 1.359(11) . ?
N12 C56 1.326(14) . ?
N12 C52 1.355(16) . ?
N13 C61 1.367(10) . ?
N13 C57 1.366(10) . ?
N14 C62 1.339(9) . ?
N14 N15 1.336(8) . ?
N15 C64 1.372(9) . ?
N15 H15 0.8600 . ?
N16 N17 1.342(9) . ?
N16 C77 1.355(10) . ?
N16 H16 0.8600 . ?
N17 C79 1.337(10) . ?
N18 C80 1.339(11) . ?
N18 C84 1.349(13) . ?
C1 C2 1.391(12) . ?
C1 H1A 0.9300 . ?
C2 C3 1.398(14) . ?
C2 H2A 0.9300 . ?
C3 C4 1.358(12) . ?
C3 H3A 0.9300 . ?
C4 C5 1.399(10) . ?
C4 H4A 0.9300 . ?
C5 C6 1.451(10) . ?
C6 C7 1.396(10) . ?
C7 C8 1.391(10) . ?
C7 H7A 0.9300 . ?
C8 C9 1.443(10) . ?
C9 C14 1.381(10) . ?
C9 C10 1.435(11) . ?
C10 C11 1.400(13) . ?
C10 H10A 0.9300 . ?
C11 C12 1.350(13) . ?
C11 H11A 0.9300 . ?
C12 C13 1.399(12) . ?
C12 H12A 0.9300 . ?
C13 C14 1.398(10) . ?
C13 C15 1.483(11) . ?
C14 H14A 0.9300 . ?
C15 C20 1.373(11) . ?
C15 C16 1.404(12) . ?
C16 C17 1.333(14) . ?
C16 H16A 0.9300 . ?
C17 C18 1.391(15) . ?
C17 H17A 0.9300 . ?
C18 C19 1.410(13) . ?
C18 H18A 0.9300 . ?
C19 C20 1.398(11) . ?
C19 C21 1.466(12) . ?
C20 H20A 0.9300 . ?
C21 C22 1.400(11) . ?
C22 C23 1.318(12) . ?
C22 H22A 0.9300 . ?
C23 C24 1.493(13) . ?
C24 C25 1.382(13) . ?
C25 C26 1.305(15) . ?
C25 H25A 0.9300 . ?
C26 C27 1.379(18) . ?
C26 H26A 0.9300 . ?
C27 C28 1.427(17) . ?
C27 H27A 0.9300 . ?
C28 H28A 0.9300 . ?
C29 C30 1.362(12) . ?
C29 H29A 0.9300 . ?
C30 C31 1.358(12) . ?
C30 H30A 0.9300 . ?
C31 C32 1.408(11) . ?
C31 H31A 0.9300 . ?
C32 C33 1.377(10) . ?
C32 H32A 0.9300 . ?
C33 C34 1.460(10) . ?
C34 C35 1.378(10) . ?
C35 C36 1.381(10) . ?
C35 H35A 0.9300 . ?
C36 C37 1.472(10) . ?
C37 C38 1.385(11) . ?
C37 C42 1.405(10) . ?
C38 C39 1.379(11) . ?
C38 H38A 0.9300 . ?
C39 C40 1.380(12) . ?
C39 H39A 0.9300 . ?
C40 C41 1.405(11) . ?
C40 H40A 0.9300 . ?
C41 C42 1.393(9) . ?
C41 C43 1.471(10) . ?
C42 H42A 0.9300 . ?
C43 C48 1.370(10) . ?
C43 C44 1.404(10) . ?
C44 C45 1.393(12) . ?
C44 H44A 0.9300 . ?
C45 C46 1.363(13) . ?
C45 H45A 0.9300 . ?
C46 C47 1.391(11) . ?
C46 H46A 0.9300 . ?
C47 C48 1.420(10) . ?
C47 C49 1.431(11) . ?
C48 H48A 0.9300 . ?
C49 C50 1.377(11) . ?
C50 C51 1.376(13) . ?
C50 H50A 0.9300 . ?
C51 C52 1.439(13) . ?
C52 C53 1.412(18) . ?
C53 C54 1.40(2) . ?
C53 H53A 0.9300 . ?
C54 C55 1.38(3) . ?
C54 H54A 0.9300 . ?
C55 C56 1.37(3) . ?
C55 H55A 0.9300 . ?
C56 H56A 0.9300 . ?
C57 C58 1.351(12) . ?
C57 H57A 0.9300 . ?
C58 C59 1.361(14) . ?
C58 H58A 0.9300 . ?
C59 C60 1.412(14) . ?
C59 H59A 0.9300 . ?
C60 C61 1.354(12) . ?
C60 H60A 0.9300 . ?
C61 C62 1.449(11) . ?
C62 C63 1.402(11) . ?
C63 C64 1.345(12) . ?
C63 H63A 0.9300 . ?
C64 C65 1.454(11) . ?
C65 C66 1.401(12) . ?
C65 C70 1.401(12) . ?
C66 C67 1.391(16) . ?
C66 H66A 0.9300 . ?
C67 C68 1.347(16) . ?
C67 H67A 0.9300 . ?
C68 C69 1.411(13) . ?
C68 H68A 0.9300 . ?
C69 C70 1.395(11) . ?
C69 C71 1.436(13) . ?
C70 H70A 0.9300 . ?
C71 C76 1.406(11) . ?
C71 C72 1.414(13) . ?
C72 C73 1.384(16) . ?
C72 H72A 0.9300 . ?
C73 C74 1.373(15) . ?
C73 H73A 0.9300 . ?
C74 C75 1.406(12) . ?
C74 H74A 0.9300 . ?
C75 C76 1.368(11) . ?
C75 C77 1.476(12) . ?
C76 H76A 0.9300 . ?
C77 C78 1.406(12) . ?
C78 C79 1.408(13) . ?
C78 H78A 0.9300 . ?
C79 C80 1.468(12) . ?
C80 C81 1.382(12) . ?
C81 C82 1.356(14) . ?
C81 H81A 0.9300 . ?
C82 C83 1.361(16) . ?
C82 H82A 0.9300 . ?
C83 C84 1.400(17) . ?
C83 H83A 0.9300 . ?
C84 H84A 0.9300 . ?
Fe3 O1 1.993(6) . ?
Fe3 O5 2.020(6) . ?
Fe3 O11 2.023(6) . ?
Fe3 O7 2.032(6) . ?
Fe3 O9 2.031(6) . ?
Fe3 O3 2.065(5) . ?
O1 C85 1.321(10) . ?
O2 C85 1.234(11) . ?
O3 C86 1.248(11) . ?
O4 C86 1.228(11) . ?
O5 C87 1.315(11) . ?
O6 C87 1.185(11) . ?
O7 C88 1.270(11) . ?
O8 C88 1.193(11) . ?
O9 C89 1.372(12) . ?
O10 C89 1.195(12) . ?
O11 C90 1.315(11) . ?
O12 C90 1.170(12) . ?
C85 C86 1.515(12) . ?
C87 C88 1.604(15) . ?
C89 C90 1.563(14) . ?
B1 F1 1.344(14) . ?
B1 F4 1.358(14) . ?
B1 F2 1.372(14) . ?
B1 F3 1.389(14) . ?
O1W H1WA 0.9464 . ?
O1W H1WB 0.9371 . ?
O2W H2WA 1.0111 . ?
O2W H2WB 0.9695 . ?
O3W H3WA 1.0385 . ?
O3W H3WB 0.9596 . ?
O4W H4WA 0.9844 . ?
O4W H4WB 1.0328 . ?

loop_
_geom_hbond_atom_site_label_D
_geom_hbond_atom_site_label_H
_geom_hbond_atom_site_label_A
_geom_hbond_distance_DH
_geom_hbond_distance_HA
_geom_hbond_distance_DA
_geom_hbond_angle_DHA
_geom_hbond_site_symmetry_A
_geom_hbond_publ_flag
N3 H3 O1W 0.86 2.10 2.851(8) 144.8 . yes
N4 H4 O11 0.86 2.09 2.886(8) 154.4 . yes
N9 H9 O5 0.86 2.17 2.955(8) 151.8 . yes
N10 H10 O3 0.86 2.05 2.855(8) 155.3 . yes
N15 H15 O9 0.86 2.29 3.009(9) 140.8 . yes
N16 H16 O7 0.86 2.08 2.861(9) 150.9 . yes
O1W H1WA O2 0.95 1.78 2.729(10) 177.7 . yes
O1W H1WB O2 0.94 2.12 3.007(10) 157.7 3_666 yes
O2W H2WA O3W 1.01 2.19 3.16(3) 159.6 3_656 yes
O2W H2WB F2 0.97 1.84 2.66(3) 140.5 4_666 yes
O3W H3WA O4W 1.04 2.20 3.15(3) 150.8 . yes
O3W H3WB F1 0.96 2.01 2.78(2) 135.7 2_545 yes
O4W H4WA O1W 0.98 1.98 2.956(17) 171.6 2_545 yes
O4W H4WB O4 1.03 2.07 3.096(18) 171.6 4_565 yes

loop_
_platon_squeeze_void_nr
_platon_squeeze_void_average_x
_platon_squeeze_void_average_y
_platon_squeeze_void_average_z
_platon_squeeze_void_volume
_platon_squeeze_void_count_electrons
_platon_squeeze_void_content
1 0.500 0.000 0.000 308 60 ' '
2 0.775 -0.058 0.247 27 1 ' '
3 0.195 0.023 0.343 14 2 ' '
4 0.805 -0.023 0.657 14 2 ' '
5 0.225 0.057 0.753 27 2 ' '
6 0.642 0.131 0.441 38 5 ' '
7 0.000 0.500 0.500 308 60 ' '
8 0.142 0.368 0.942 38 5 ' '
9 0.725 0.442 0.253 27 2 ' '
10 0.695 0.477 0.843 14 2 ' '
11 0.305 0.523 0.157 14 2 ' '
12 0.275 0.557 0.747 26 1 ' '
13 0.858 0.631 0.058 37 5 ' '
14 0.358 0.868 0.558 37 5 ' '
